data_1506190
loop_
_publ_author_name
'Wong, Ken-Tsung'
'Chi, Liang-Chen'
'Huang, Shih-Chiang'
'Liao, Yuan-Li'
'Liu, Yi-Hung'
'Wang, Yu'

_publ_section_title
;
 Coplanarity in the backbones of ladder-type oligo(p-phenylene) homologues
 and derivatives.
;
_journal_issue 22
_journal_name_full 'Organic letters'
_journal_page_first 5029
_journal_page_last 5032
_journal_paper_doi 10.1021/ol061762n
_journal_volume 8
_journal_year 2006
_chemical_formula_sum 'C94 H70 Cl8'
_chemical_formula_weight 1483.10
_chemical_name_systematic
; 
 ? 
;
_space_group_IT_number 2
_symmetry_cell_setting triclinic
_symmetry_space_group_name_Hall '-P 1'
_symmetry_space_group_name_H-M 'P -1'
_atom_sites_solution_hydrogens geom
_atom_sites_solution_primary direct
_atom_sites_solution_secondary difmap
_audit_creation_method SHELXL-97
_cell_angle_alpha 93.5940(10)
_cell_angle_beta 102.2000(10)
_cell_angle_gamma 106.1210(10)
_cell_formula_units_Z 1
_cell_length_a 10.4953(2)
_cell_length_b 12.5604(2)
_cell_length_c 18.7166(3)
_cell_measurement_reflns_used 54070
_cell_measurement_temperature 295(2)
_cell_measurement_theta_max 27.5
_cell_measurement_theta_min 1
_cell_volume 2297.33(7)
_computing_cell_refinement 'HKL Denzo & Scalepack (Otwinowski & Minor)'
_computing_data_collection 'COLLECT (Nonius BV)'
_computing_data_reduction 'HKL Denzo & Scalepack (Otwinowski & Minor)'
_computing_molecular_graphics SHELXTL
_computing_publication_material SHELXTL
_computing_structure_refinement 'SHELXL-97 (Sheldrick, 1997)'
_computing_structure_solution 'SHELXS-97 (Sheldrick, 1990)'
_diffrn_ambient_temperature 295(2)
_diffrn_measured_fraction_theta_full 0.993
_diffrn_measured_fraction_theta_max 0.993
_diffrn_measurement_device_type 'Nonius KappaCCD'
_diffrn_measurement_method CCD
_diffrn_radiation_monochromator graphite
_diffrn_radiation_source 'fine-focus sealed tube'
_diffrn_radiation_type MoK\a
_diffrn_radiation_wavelength 0.71073
_diffrn_reflns_av_R_equivalents 0.0227
_diffrn_reflns_av_sigmaI/netI 0.0406
_diffrn_reflns_limit_h_max 12
_diffrn_reflns_limit_h_min -12
_diffrn_reflns_limit_k_max 14
_diffrn_reflns_limit_k_min -14
_diffrn_reflns_limit_l_max 22
_diffrn_reflns_limit_l_min -22
_diffrn_reflns_number 12733
_diffrn_reflns_theta_full 25.00
_diffrn_reflns_theta_max 25.00
_diffrn_reflns_theta_min 1.70
_exptl_absorpt_coefficient_mu 0.285
_exptl_absorpt_correction_T_max 0.959
_exptl_absorpt_correction_T_min 0.914
_exptl_absorpt_correction_type multi-scan
_exptl_absorpt_process_details
; 
multi-scan from symmetry-related measurements 
 Sortav (Blessing 1995) 
;
_exptl_crystal_density_diffrn 1.072
_exptl_crystal_density_method 'not measured'
_exptl_crystal_F_000 770
_exptl_crystal_size_max 0.25
_exptl_crystal_size_mid 0.20
_exptl_crystal_size_min 0.15
_refine_diff_density_max 0.995
_refine_diff_density_min -0.410
_refine_diff_density_rms 0.136
_refine_ls_extinction_coef 0.130(18)
_refine_ls_extinction_expression Fc^*^=kFc[1+0.001xFc^2^\l^3^/sin(2\q)]^-1/4^
_refine_ls_extinction_method SHELXL
_refine_ls_goodness_of_fit_ref 2.083
_refine_ls_hydrogen_treatment constr
_refine_ls_matrix_type full
_refine_ls_number_parameters 551
_refine_ls_number_reflns 8036
_refine_ls_number_restraints 1
_refine_ls_restrained_S_all 2.085
_refine_ls_R_factor_all 0.1719
_refine_ls_R_factor_gt 0.1390
_refine_ls_shift/su_max 0.059
_refine_ls_shift/su_mean 0.002
_refine_ls_structure_factor_coef Fsqd
_refine_ls_weighting_details
; calc 
 [0.00000+1.00000exp(6.00(sin\q/\l)^2^)]/ 
   [\s^2^(Fo^2^)+0.0000+2.0000*P+(0.1400P)^2^+0.0000sin\q/\l] 
 where P = 0.33333Fo^2^ + 0.66667Fc^2^ 
;
_refine_ls_weighting_scheme calc
_refine_ls_wR_factor_gt 0.3195
_refine_ls_wR_factor_ref 0.3486
_reflns_number_gt 5337
_reflns_number_total 8036
_reflns_threshold_expression >2sigma(I)
_cod_data_source_file ol061762nsi20060718_032047.cif
_cod_data_source_block ic11469
_cod_depositor_comments
;
The following automatic conversions were performed:

'_symmetry_cell_setting' value 'Triclinic' changed to 'triclinic'
according to /home/saulius/struct/CIF-dictionaries/cif_core.dic
dictionary named 'cif_core.dic' version 2.4.1 from 2010-06-29.

Automatic conversion script
Id: cif_fix_values 1715 2011-07-08 13:25:40Z adriana 
;
_cod_original_sg_symbol_H-M P-1
_cod_database_code 1506190

loop_
_symmetry_equiv_pos_as_xyz
'x, y, z'
'-x, -y, -z'

loop_
_atom_site_label
_atom_site_type_symbol
_atom_site_fract_x
_atom_site_fract_y
_atom_site_fract_z
_atom_site_U_iso_or_equiv
_atom_site_adp_type
_atom_site_occupancy
_atom_site_symmetry_multiplicity
_atom_site_calc_flag
_atom_site_refinement_flags
_atom_site_disorder_assembly
_atom_site_disorder_group
C1 C 0.6154(3) 0.5644(3) 0.05488(18) 0.0435(7) Uani 1 1 d . . .
H1A H 0.6911 0.6066 0.0911 0.052 Uiso 1 1 calc R . .
C2 C 0.5289(3) 0.4656(3) 0.06818(18) 0.0413(7) Uani 1 1 d . . .
C3 C 0.4152(3) 0.4022(3) 0.01408(18) 0.0424(7) Uani 1 1 d . . .
C4 C 0.3357(3) 0.2985(3) 0.04277(18) 0.0438(7) Uani 1 1 d . . .
C5 C 0.4249(3) 0.3126(3) 0.12157(18) 0.0433(7) Uani 1 1 d . . .
C6 C 0.4095(4) 0.2425(3) 0.17520(19) 0.0473(8) Uani 1 1 d . . .
H6A H 0.3357 0.1781 0.1671 0.057 Uiso 1 1 calc R . .
C7 C 0.5079(3) 0.2713(3) 0.24178(19) 0.0461(8) Uani 1 1 d . . .
C8 C 0.6182(4) 0.3687(3) 0.25458(19) 0.0481(8) Uani 1 1 d . . .
C9 C 0.6339(3) 0.4391(3) 0.20132(19) 0.0472(8) Uani 1 1 d . . .
H9A H 0.7072 0.5039 0.2098 0.057 Uiso 1 1 calc R . .
C10 C 0.3313(4) 0.1887(3) 0.00075(19) 0.0495(8) Uani 1 1 d . . .
C11 C 0.4209(4) 0.1842(4) -0.0434(2) 0.0594(9) Uani 1 1 d . . .
H11A H 0.4821 0.2502 -0.0500 0.071 Uiso 1 1 calc R . .
C12 C 0.4210(6) 0.0830(4) -0.0779(3) 0.0739(12) Uani 1 1 d . . .
H12A H 0.4827 0.0824 -0.1069 0.089 Uiso 1 1 calc R . .
C13 C 0.3316(6) -0.0166(4) -0.0700(3) 0.0774(14) Uani 1 1 d . . .
C14 C 0.2422(6) -0.0124(4) -0.0260(3) 0.0767(13) Uani 1 1 d . . .
H14A H 0.1811 -0.0784 -0.0195 0.092 Uiso 1 1 calc R . .
C15 C 0.2415(5) 0.0879(4) 0.0084(3) 0.0654(11) Uani 1 1 d . . .
H15A H 0.1796 0.0880 0.0374 0.078 Uiso 1 1 calc R . .
C16 C 0.1926(3) 0.3093(3) 0.0400(2) 0.0484(8) Uani 1 1 d . . .
C17 C 0.0906(4) 0.2736(4) -0.0246(3) 0.0641(10) Uani 1 1 d . . .
H17A H 0.1056 0.2338 -0.0640 0.077 Uiso 1 1 calc R . .
C18 C -0.0335(5) 0.2962(5) -0.0314(3) 0.0806(15) Uani 1 1 d . . .
H18A H -0.1002 0.2712 -0.0752 0.097 Uiso 1 1 calc R . .
C19 C -0.0592(5) 0.3553(5) 0.0260(3) 0.0775(14) Uani 1 1 d . . .
C20 C 0.0398(5) 0.3881(5) 0.0904(3) 0.0786(14) Uani 1 1 d . . .
H20A H 0.0236 0.4263 0.1301 0.094 Uiso 1 1 calc R . .
C21 C 0.1646(5) 0.3657(4) 0.0978(3) 0.0636(10) Uani 1 1 d . . .
H21A H 0.2299 0.3890 0.1422 0.076 Uiso 1 1 calc R . .
C22 C 0.3307(10) -0.1255(5) -0.1099(4) 0.114(3) Uani 1 1 d . . .
H22A H 0.2641 -0.1864 -0.0975 0.171 Uiso 1 1 calc R . .
H22B H 0.4194 -0.1359 -0.0955 0.171 Uiso 1 1 calc R . .
H22C H 0.3081 -0.1234 -0.1622 0.171 Uiso 1 1 calc R . .
C23 C -0.1924(6) 0.3841(7) 0.0177(5) 0.116(3) Uani 1 1 d . . .
H23A H -0.1916 0.4260 0.0626 0.174 Uiso 1 1 calc R . .
H23B H -0.2674 0.3166 0.0073 0.174 Uiso 1 1 calc R . .
H23C H -0.2023 0.4281 -0.0221 0.174 Uiso 1 1 calc R . .
C24 C 0.7112(4) 0.3822(3) 0.33219(19) 0.0537(9) Uani 1 1 d . . .
C25 C 0.6346(4) 0.2763(4) 0.3607(2) 0.0568(9) Uani 1 1 d . . .
C26 C 0.5199(4) 0.2134(3) 0.3071(2) 0.0533(9) Uani 1 1 d . . .
C27 C 0.4381(5) 0.1124(4) 0.3204(3) 0.0667(11) Uani 1 1 d . . .
H27A H 0.3611 0.0706 0.2848 0.080 Uiso 1 1 calc R . .
C28 C 0.4740(6) 0.0755(5) 0.3879(3) 0.0821(14) Uani 1 1 d . . .
H28A H 0.4204 0.0082 0.3978 0.099 Uiso 1 1 calc R . .
C29 C 0.5875(7) 0.1370(5) 0.4402(3) 0.0868(15) Uani 1 1 d . . .
H29A H 0.6103 0.1104 0.4850 0.104 Uiso 1 1 calc R . .
C30 C 0.6688(6) 0.2381(5) 0.4276(3) 0.0756(13) Uani 1 1 d . . .
H30A H 0.7451 0.2797 0.4637 0.091 Uiso 1 1 calc R . .
C31 C 0.7144(4) 0.4911(4) 0.3741(2) 0.0570(9) Uani 1 1 d . . .
C32 C 0.6159(5) 0.4966(4) 0.4118(2) 0.0660(11) Uani 1 1 d . . .
H32A H 0.5520 0.4309 0.4166 0.079 Uiso 1 1 calc R . .
C33 C 0.6103(6) 0.5978(5) 0.4427(3) 0.0792(13) Uani 1 1 d . . .
H33A H 0.5417 0.5984 0.4670 0.095 Uiso 1 1 calc R . .
C34 C 0.7032(7) 0.6975(5) 0.4386(3) 0.0852(15) Uani 1 1 d . . .
C35 C 0.8039(8) 0.6927(5) 0.4028(3) 0.0897(16) Uani 1 1 d . . .
H35A H 0.8695 0.7585 0.4000 0.108 Uiso 1 1 calc R . .
C36 C 0.8100(6) 0.5913(4) 0.3706(3) 0.0742(12) Uani 1 1 d . . .
H36A H 0.8789 0.5909 0.3466 0.089 Uiso 1 1 calc R . .
C37 C 0.8546(4) 0.3748(3) 0.3315(2) 0.0548(9) Uani 1 1 d . . .
C38 C 0.9566(5) 0.4021(5) 0.3963(3) 0.0771(13) Uani 1 1 d . . .
H38A H 0.9396 0.4312 0.4391 0.093 Uiso 1 1 calc R . .
C39 C 1.0825(5) 0.3870(6) 0.3986(3) 0.0880(16) Uani 1 1 d . . .
H39A H 1.1483 0.4048 0.4429 0.106 Uiso 1 1 calc R . .
C40 C 1.1124(5) 0.3458(5) 0.3361(3) 0.0770(13) Uani 1 1 d . . .
C41 C 1.0119(5) 0.3205(4) 0.2719(3) 0.0696(11) Uani 1 1 d . . .
H41A H 1.0297 0.2932 0.2289 0.084 Uiso 1 1 calc R . .
C42 C 0.8859(4) 0.3344(4) 0.2695(2) 0.0578(9) Uani 1 1 d . . .
H42A H 0.8204 0.3162 0.2250 0.069 Uiso 1 1 calc R . .
C43 C 0.6975(12) 0.8076(7) 0.4724(5) 0.134(3) Uani 1 1 d . . .
H43A H 0.7707 0.8670 0.4638 0.201 Uiso 1 1 calc R . .
H43B H 0.7065 0.8071 0.5245 0.201 Uiso 1 1 calc R . .
H43C H 0.6117 0.8188 0.4504 0.201 Uiso 1 1 calc R . .
C44 C 1.2512(7) 0.3314(8) 0.3386(5) 0.117(3) Uani 1 1 d . . .
H44A H 1.2542 0.3031 0.2903 0.176 Uiso 1 1 calc R . .
H44B H 1.2677 0.2797 0.3724 0.176 Uiso 1 1 calc R . .
H44C H 1.3200 0.4023 0.3545 0.176 Uiso 1 1 calc R . .
C45 C 0.5366(3) 0.4100(3) 0.13442(18) 0.0427(7) Uani 1 1 d . . .
Cl1 Cl -0.0531(4) 0.0085(5) -0.1864(2) 0.1339(16) Uani 0.50 1 d P A 1
Cl2 Cl 0.1660(6) 0.1910(3) -0.2292(2) 0.1427(19) Uani 0.50 1 d P A 1
Cl3 Cl 0.2473(8) -0.0007(7) -0.3055(5) 0.188(3) Uani 0.50 1 d P A 1
Cl4 Cl -0.0481(6) 0.0062(6) -0.3567(3) 0.182(3) Uani 0.50 1 d P A 1
C46 C 0.1056(18) 0.0477(12) -0.2209(8) 0.118(5) Uani 0.50 1 d P A 1
C47 C 0.075(3) -0.0246(13) -0.2824(14) 0.168(10) Uani 0.50 1 d P A 1
Cl5 Cl -0.0696(8) 0.3480(7) -0.2363(4) 0.180(3) Uani 0.50 1 d P B 2
Cl6 Cl -0.2706(9) 0.2972(7) -0.3740(3) 0.206(4) Uani 0.50 1 d P C 2
Cl7 Cl -0.4127(13) 0.3743(9) -0.1983(7) 0.142(4) Uani 0.25 1 d P B 2
Cl8 Cl -0.3459(12) 0.1899(9) -0.2203(7) 0.108(3) Uani 0.25 1 d P B 2
C48 C -0.1329(14) 0.374(2) -0.2276(12) 0.095(10) Uani 0.25 1 d PD B 2
C49 C -0.288(2) 0.336(2) -0.2243(13) 0.087(6) Uani 0.25 1 d PD B 2
Cl7' Cl -0.4381(8) 0.3906(8) -0.2484(5) 0.110(2) Uani 0.25 1 d P D 3
Cl8' Cl -0.3980(19) 0.1689(10) -0.2548(13) 0.179(9) Uani 0.25 1 d P D 3
C48' C -0.234(3) 0.3619(13) -0.2872(9) 0.077(6) Uani 0.25 1 d P D 3
C49' C -0.394(3) 0.303(2) -0.2786(13) 0.105(9) Uani 0.25 1 d P D 3

loop_
_atom_site_aniso_label
_atom_site_aniso_U_11
_atom_site_aniso_U_22
_atom_site_aniso_U_33
_atom_site_aniso_U_23
_atom_site_aniso_U_13
_atom_site_aniso_U_12
C1 0.0393(15) 0.0480(17) 0.0413(16) 0.0074(13) 0.0070(12) 0.0118(13)
C2 0.0370(15) 0.0469(17) 0.0416(16) 0.0064(13) 0.0090(12) 0.0153(13)
C3 0.0400(16) 0.0464(17) 0.0434(17) 0.0094(13) 0.0112(13) 0.0151(13)
C4 0.0411(16) 0.0463(17) 0.0433(17) 0.0101(13) 0.0084(13) 0.0121(13)
C5 0.0411(16) 0.0464(17) 0.0443(17) 0.0071(13) 0.0121(13) 0.0143(13)
C6 0.0453(17) 0.0483(17) 0.0475(18) 0.0114(14) 0.0117(14) 0.0110(14)
C7 0.0447(17) 0.0502(18) 0.0470(18) 0.0119(14) 0.0138(14) 0.0166(14)
C8 0.0453(17) 0.062(2) 0.0405(17) 0.0116(15) 0.0106(14) 0.0193(15)
C9 0.0437(16) 0.0527(18) 0.0446(17) 0.0097(14) 0.0098(14) 0.0131(14)
C10 0.0496(18) 0.0512(19) 0.0451(17) 0.0089(14) 0.0050(14) 0.0148(15)
C11 0.058(2) 0.060(2) 0.060(2) 0.0042(17) 0.0146(17) 0.0177(17)
C12 0.083(3) 0.078(3) 0.066(3) -0.002(2) 0.014(2) 0.036(2)
C13 0.100(4) 0.058(3) 0.066(3) -0.004(2) -0.008(2) 0.034(2)
C14 0.095(3) 0.047(2) 0.077(3) 0.008(2) 0.008(3) 0.014(2)
C15 0.073(3) 0.052(2) 0.064(2) 0.0088(18) 0.013(2) 0.0076(18)
C16 0.0419(17) 0.0497(18) 0.0548(19) 0.0163(15) 0.0142(14) 0.0119(14)
C17 0.047(2) 0.078(3) 0.063(2) 0.013(2) 0.0073(17) 0.0154(18)
C18 0.044(2) 0.102(4) 0.088(3) 0.036(3) 0.005(2) 0.013(2)
C19 0.054(2) 0.093(3) 0.105(4) 0.051(3) 0.035(3) 0.033(2)
C20 0.077(3) 0.098(3) 0.089(3) 0.036(3) 0.042(3) 0.050(3)
C21 0.060(2) 0.080(3) 0.062(2) 0.017(2) 0.0220(19) 0.030(2)
C22 0.169(7) 0.076(3) 0.092(4) -0.013(3) -0.008(4) 0.063(4)
C23 0.069(3) 0.147(6) 0.169(7) 0.081(6) 0.055(4) 0.058(4)
C24 0.056(2) 0.068(2) 0.0398(17) 0.0136(16) 0.0119(15) 0.0199(17)
C25 0.062(2) 0.071(2) 0.0453(19) 0.0169(17) 0.0169(16) 0.0265(18)
C26 0.058(2) 0.064(2) 0.0462(18) 0.0183(16) 0.0182(16) 0.0243(17)
C27 0.073(3) 0.066(2) 0.062(2) 0.022(2) 0.018(2) 0.017(2)
C28 0.101(4) 0.077(3) 0.072(3) 0.036(3) 0.029(3) 0.022(3)
C29 0.109(4) 0.095(4) 0.060(3) 0.038(3) 0.019(3) 0.031(3)
C30 0.085(3) 0.091(3) 0.051(2) 0.028(2) 0.011(2) 0.027(3)
C31 0.058(2) 0.073(2) 0.0382(17) 0.0094(16) 0.0082(15) 0.0184(18)
C32 0.064(2) 0.083(3) 0.053(2) 0.007(2) 0.0152(18) 0.024(2)
C33 0.085(3) 0.101(4) 0.062(3) 0.009(2) 0.025(2) 0.041(3)
C34 0.111(4) 0.088(3) 0.062(3) 0.001(2) 0.023(3) 0.037(3)
C35 0.122(5) 0.069(3) 0.075(3) 0.006(2) 0.029(3) 0.019(3)
C36 0.084(3) 0.075(3) 0.065(3) 0.007(2) 0.031(2) 0.016(2)
C37 0.051(2) 0.064(2) 0.0474(19) 0.0131(16) 0.0070(15) 0.0165(17)
C38 0.065(3) 0.114(4) 0.051(2) 0.011(2) 0.0034(19) 0.032(3)
C39 0.062(3) 0.128(5) 0.070(3) 0.017(3) -0.002(2) 0.034(3)
C40 0.055(2) 0.094(3) 0.087(3) 0.028(3) 0.017(2) 0.027(2)
C41 0.069(3) 0.082(3) 0.070(3) 0.019(2) 0.026(2) 0.032(2)
C42 0.058(2) 0.069(2) 0.0481(19) 0.0112(17) 0.0101(16) 0.0219(18)
C43 0.201(10) 0.102(5) 0.112(6) -0.008(4) 0.046(6) 0.064(6)
C44 0.068(3) 0.172(7) 0.127(6) 0.042(5) 0.023(3) 0.056(4)
C45 0.0430(16) 0.0477(17) 0.0418(16) 0.0101(13) 0.0131(13) 0.0174(14)
Cl1 0.0764(18) 0.201(5) 0.101(2) 0.021(3) 0.0146(16) 0.010(2)
Cl2 0.206(5) 0.084(2) 0.085(2) 0.0046(16) -0.011(2) -0.006(2)
Cl3 0.202(6) 0.236(7) 0.209(6) 0.104(6) 0.130(6) 0.119(6)
Cl4 0.163(4) 0.184(5) 0.098(3) 0.003(3) -0.046(3) -0.050(4)
C46 0.137(12) 0.083(8) 0.098(9) 0.031(7) -0.035(8) 0.017(7)
C47 0.21(2) 0.067(8) 0.173(19) 0.045(10) -0.035(16) 0.007(10)
Cl5 0.171(6) 0.205(7) 0.138(4) 0.055(4) 0.033(4) 0.008(5)
Cl6 0.264(8) 0.226(7) 0.071(2) -0.012(3) 0.036(3) -0.007(6)
Cl7 0.178(9) 0.123(6) 0.133(7) -0.045(6) 0.055(7) 0.054(6)
Cl8 0.103(5) 0.070(6) 0.130(7) 0.019(5) 0.030(5) -0.008(4)
C48 0.025(6) 0.14(2) 0.090(14) -0.090(15) 0.008(7) 0.012(9)
C49 0.103(16) 0.083(13) 0.080(13) 0.025(11) 0.023(12) 0.030(12)
Cl7' 0.100(4) 0.139(6) 0.103(5) 0.001(5) 0.013(4) 0.066(4)
Cl8' 0.210(17) 0.052(4) 0.29(2) -0.014(9) 0.164(16) -0.003(8)
C48' 0.17(2) 0.047(8) 0.049(9) 0.022(7) 0.066(12) 0.045(10)
C49' 0.14(2) 0.091(16) 0.068(13) -0.033(12) -0.004(14) 0.034(15)

loop_
_atom_type_symbol
_atom_type_description
_atom_type_scat_dispersion_real
_atom_type_scat_dispersion_imag
_atom_type_scat_source
C C 0.0033 0.0016 'International Tables Vol C Tables 4.2.6.8 and 6.1.1.4'
H H 0.0000 0.0000 'International Tables Vol C Tables 4.2.6.8 and 6.1.1.4'
Cl Cl 0.1484 0.1585 'International Tables Vol C Tables 4.2.6.8 and 6.1.1.4'

loop_
_geom_angle_atom_site_label_1
_geom_angle_atom_site_label_2
_geom_angle_atom_site_label_3
_geom_angle
_geom_angle_site_symmetry_1
C3 C1 C2 117.7(3) 2_665
C3 C1 H1A 121.2 2_665
C2 C1 H1A 121.2 .
C1 C2 C3 121.4(3) .
C1 C2 C45 129.7(3) .
C3 C2 C45 109.0(3) .
C1 C3 C2 120.9(3) 2_665
C1 C3 C4 127.8(3) 2_665
C2 C3 C4 111.2(3) .
C10 C4 C3 113.3(3) .
C10 C4 C16 112.5(3) .
C3 C4 C16 107.0(3) .
C10 C4 C5 109.4(3) .
C3 C4 C5 100.4(3) .
C16 C4 C5 113.8(3) .
C6 C5 C45 120.6(3) .
C6 C5 C4 128.7(3) .
C45 C5 C4 110.7(3) .
C5 C6 C7 118.0(3) .
C5 C6 H6A 121.0 .
C7 C6 H6A 121.0 .
C6 C7 C8 121.3(3) .
C6 C7 C26 130.2(3) .
C8 C7 C26 108.5(3) .
C9 C8 C7 121.0(3) .
C9 C8 C24 127.8(3) .
C7 C8 C24 111.3(3) .
C8 C9 C45 117.9(3) .
C8 C9 H9A 121.0 .
C45 C9 H9A 121.0 .
C11 C10 C15 117.1(4) .
C11 C10 C4 121.8(3) .
C15 C10 C4 121.0(3) .
C10 C11 C12 121.2(4) .
C10 C11 H11A 119.4 .
C12 C11 H11A 119.4 .
C13 C12 C11 121.4(5) .
C13 C12 H12A 119.3 .
C11 C12 H12A 119.3 .
C12 C13 C14 117.5(4) .
C12 C13 C22 120.4(6) .
C14 C13 C22 122.0(6) .
C15 C14 C13 121.4(5) .
C15 C14 H14A 119.3 .
C13 C14 H14A 119.3 .
C14 C15 C10 121.5(5) .
C14 C15 H15A 119.3 .
C10 C15 H15A 119.3 .
C21 C16 C17 117.4(4) .
C21 C16 C4 121.9(3) .
C17 C16 C4 120.3(3) .
C16 C17 C18 121.2(5) .
C16 C17 H17A 119.4 .
C18 C17 H17A 119.4 .
C19 C18 C17 121.0(5) .
C19 C18 H18A 119.5 .
C17 C18 H18A 119.5 .
C20 C19 C18 117.9(4) .
C20 C19 C23 120.9(6) .
C18 C19 C23 121.1(6) .
C19 C20 C21 121.4(5) .
C19 C20 H20A 119.3 .
C21 C20 H20A 119.3 .
C16 C21 C20 121.0(5) .
C16 C21 H21A 119.5 .
C20 C21 H21A 119.5 .
C13 C22 H22A 109.5 .
C13 C22 H22B 109.5 .
H22A C22 H22B 109.5 .
C13 C22 H22C 109.5 .
H22A C22 H22C 109.5 .
H22B C22 H22C 109.5 .
C19 C23 H23A 109.5 .
C19 C23 H23B 109.5 .
H23A C23 H23B 109.5 .
C19 C23 H23C 109.5 .
H23A C23 H23C 109.5 .
H23B C23 H23C 109.5 .
C31 C24 C37 112.7(3) .
C31 C24 C8 108.1(3) .
C37 C24 C8 113.4(3) .
C31 C24 C25 114.1(3) .
C37 C24 C25 107.9(3) .
C8 C24 C25 100.1(3) .
C30 C25 C26 120.1(4) .
C30 C25 C24 128.9(4) .
C26 C25 C24 111.0(3) .
C27 C26 C25 120.7(4) .
C27 C26 C7 130.2(4) .
C25 C26 C7 109.1(3) .
C28 C27 C26 118.4(5) .
C28 C27 H27A 120.8 .
C26 C27 H27A 120.8 .
C29 C28 C27 120.8(5) .
C29 C28 H28A 119.6 .
C27 C28 H28A 119.6 .
C28 C29 C30 121.1(4) .
C28 C29 H29A 119.4 .
C30 C29 H29A 119.4 .
C25 C30 C29 118.9(5) .
C25 C30 H30A 120.5 .
C29 C30 H30A 120.5 .
C32 C31 C36 117.0(4) .
C32 C31 C24 121.8(4) .
C36 C31 C24 121.0(4) .
C31 C32 C33 121.4(5) .
C31 C32 H32A 119.3 .
C33 C32 H32A 119.3 .
C34 C33 C32 121.9(5) .
C34 C33 H33A 119.0 .
C32 C33 H33A 119.0 .
C33 C34 C35 117.1(5) .
C33 C34 C43 122.0(6) .
C35 C34 C43 120.9(7) .
C34 C35 C36 121.6(6) .
C34 C35 H35A 119.2 .
C36 C35 H35A 119.2 .
C31 C36 C35 120.9(5) .
C31 C36 H36A 119.6 .
C35 C36 H36A 119.6 .
C42 C37 C38 117.1(4) .
C42 C37 C24 122.6(3) .
C38 C37 C24 120.1(4) .
C39 C38 C37 121.3(5) .
C39 C38 H38A 119.3 .
C37 C38 H38A 119.3 .
C38 C39 C40 121.1(5) .
C38 C39 H39A 119.5 .
C40 C39 H39A 119.5 .
C41 C40 C39 117.4(4) .
C41 C40 C44 121.8(6) .
C39 C40 C44 120.9(6) .
C42 C41 C40 121.8(4) .
C42 C41 H41A 119.1 .
C40 C41 H41A 119.1 .
C41 C42 C37 121.3(4) .
C41 C42 H42A 119.3 .
C37 C42 H42A 119.3 .
C34 C43 H43A 109.5 .
C34 C43 H43B 109.5 .
H43A C43 H43B 109.5 .
C34 C43 H43C 109.5 .
H43A C43 H43C 109.5 .
H43B C43 H43C 109.5 .
C40 C44 H44A 109.5 .
C40 C44 H44B 109.5 .
H44A C44 H44B 109.5 .
C40 C44 H44C 109.5 .
H44A C44 H44C 109.5 .
H44B C44 H44C 109.5 .
C9 C45 C5 121.3(3) .
C9 C45 C2 130.0(3) .
C5 C45 C2 108.7(3) .
C47 C46 Cl2 117.0(13) .
C47 C46 Cl1 103.6(15) .
Cl2 C46 Cl1 114.1(11) .
C46 C47 Cl4 111.8(16) .
C46 C47 Cl3 102.2(15) .
Cl4 C47 Cl3 111.2(14) .
Cl5 C48 C49 142(3) .
C48 C49 Cl7 145.5(18) .
C48 C49 Cl8 110.9(17) .
Cl7 C49 Cl8 100.0(12) .
Cl7' C49' C48' 107.1(18) .
Cl7' C49' Cl8' 133(2) .
C48' C49' Cl8' 105.4(18) .

loop_
_geom_bond_atom_site_label_1
_geom_bond_atom_site_label_2
_geom_bond_distance
_geom_bond_site_symmetry_2
C1 C3 1.383(5) 2_665
C1 C2 1.391(5) .
C1 H1A 0.9300 .
C2 C3 1.395(5) .
C2 C45 1.459(5) .
C3 C1 1.383(5) 2_665
C3 C4 1.534(4) .
C4 C10 1.529(5) .
C4 C16 1.536(5) .
C4 C5 1.541(5) .
C5 C6 1.381(5) .
C5 C45 1.406(5) .
C6 C7 1.394(5) .
C6 H6A 0.9300 .
C7 C8 1.398(5) .
C7 C26 1.463(5) .
C8 C9 1.379(5) .
C8 C24 1.539(5) .
C9 C45 1.393(5) .
C9 H9A 0.9300 .
C10 C11 1.386(6) .
C10 C15 1.388(6) .
C11 C12 1.390(6) .
C11 H11A 0.9300 .
C12 C13 1.377(8) .
C12 H12A 0.9300 .
C13 C14 1.382(9) .
C13 C22 1.514(7) .
C14 C15 1.381(7) .
C14 H14A 0.9300 .
C15 H15A 0.9300 .
C16 C21 1.382(6) .
C16 C17 1.388(6) .
C17 C18 1.391(7) .
C17 H17A 0.9300 .
C18 C19 1.382(9) .
C18 H18A 0.9300 .
C19 C20 1.369(8) .
C19 C23 1.518(7) .
C20 C21 1.396(6) .
C20 H20A 0.9300 .
C21 H21A 0.9300 .
C22 H22A 0.9600 .
C22 H22B 0.9600 .
C22 H22C 0.9600 .
C23 H23A 0.9600 .
C23 H23B 0.9600 .
C23 H23C 0.9600 .
C24 C31 1.522(6) .
C24 C37 1.537(5) .
C24 C25 1.542(6) .
C25 C30 1.381(6) .
C25 C26 1.394(6) .
C26 C27 1.390(6) .
C27 C28 1.388(7) .
C27 H27A 0.9300 .
C28 C29 1.369(9) .
C28 H28A 0.9300 .
C29 C30 1.385(8) .
C29 H29A 0.9300 .
C30 H30A 0.9300 .
C31 C32 1.383(6) .
C31 C36 1.390(7) .
C32 C33 1.385(7) .
C32 H32A 0.9300 .
C33 C34 1.374(9) .
C33 H33A 0.9300 .
C34 C35 1.379(9) .
C34 C43 1.506(9) .
C35 C36 1.397(8) .
C35 H35A 0.9300 .
C36 H36A 0.9300 .
C37 C42 1.376(6) .
C37 C38 1.389(6) .
C38 C39 1.379(7) .
C38 H38A 0.9300 .
C39 C40 1.379(9) .
C39 H39A 0.9300 .
C40 C41 1.374(7) .
C40 C44 1.508(7) .
C41 C42 1.373(6) .
C41 H41A 0.9300 .
C42 H42A 0.9300 .
C43 H43A 0.9600 .
C43 H43B 0.9600 .
C43 H43C 0.9600 .
C44 H44A 0.9600 .
C44 H44B 0.9600 .
C44 H44C 0.9600 .
Cl1 C46 1.86(2) .
Cl2 C46 1.763(14) .
Cl3 C47 1.90(3) .
Cl4 C47 1.83(2) .
C46 C47 1.34(3) .
Cl5 C48 0.857(16) .
Cl7 C49 1.66(2) .
Cl8 C49 1.77(3) .
C48 C49 1.584(17) .
Cl7' C49' 1.43(3) .
Cl8' C49' 1.76(3) .
C48' C49' 1.69(4) .
